data_1513572
loop_
_publ_author_name
'Dubey, Ritesh'
'Pavan, Mysore S.'
'Guru Row, Tayur N.'
'Desiraju, Gautam R.'

_publ_section_title
;
 Crystal landscape in the orcinol:4,4'-bipyridine system: synthon
 modularity, polymorphism and transferability of multipole charge density
 parameters
;
_journal_issue 1
_journal_name_full IUCrJ
_journal_page_first 8
_journal_page_last 18
_journal_paper_doi 10.1107/S2052252513024421
_journal_volume 1
_journal_year 2014
_chemical_compound_source 'see text'
_chemical_formula_moiety '3(C10 H8 N2), 2(C7 H8 O2)'
_chemical_formula_sum 'C44 H40 N6 O4'
_chemical_formula_weight 716.84
_chemical_name_systematic ?
_space_group_IT_number 14
_symmetry_cell_setting monoclinic
_symmetry_Int_Tables_number 14
_symmetry_space_group_name_Hall '-P 2yn'
_symmetry_space_group_name_H-M 'P 1 21/n 1'
_atom_sites_solution_hydrogens geom
_atom_sites_solution_primary direct
_atom_sites_solution_secondary difmap
_cell_angle_alpha 90
_cell_angle_beta 96.320(2)
_cell_angle_gamma 90
_cell_formula_units_Z 2
_cell_length_a 9.0828(3)
_cell_length_b 12.3446(4)
_cell_length_c 16.6095(4)
_cell_measurement_reflns_used 3251
_cell_measurement_temperature 160
_cell_measurement_theta_max 27.4236
_cell_measurement_theta_min 2.4444
_cell_volume 1851.00(10)
_computing_cell_refinement
;
CrysAlisPro, Agilent Technologies,
Version 1.171.35.19 (release 27-10-2011 CrysAlis171 .NET)
(compiled Oct 27 2011,15:02:11)
;
_computing_data_collection
;
CrysAlisPro, Agilent Technologies,
Version 1.171.35.19 (release 27-10-2011 CrysAlis171 .NET)
(compiled Oct 27 2011,15:02:11)
;
_computing_data_reduction
;
CrysAlisPro, Agilent Technologies,
Version 1.171.35.19 (release 27-10-2011 CrysAlis171 .NET)
(compiled Oct 27 2011,15:02:11)
;
_computing_publication_material 'PLATON (Spek, 2003)'
_computing_structure_refinement 'SHELXL-2013 (Sheldrick, 2013)'
_computing_structure_solution 'SHELXS-97 (Sheldrick, 2008)'
_diffrn_ambient_temperature 160
_diffrn_detector_area_resol_mean 16.0839
_diffrn_measured_fraction_theta_full 1.000
_diffrn_measured_fraction_theta_max 1.000
_diffrn_measurement_device_type 'Xcalibur, Eos, Nova'
_diffrn_measurement_method '\w scans'
_diffrn_radiation_monochromator mirror
_diffrn_radiation_probe x-ray
_diffrn_radiation_source 'Mova (Mo) X-ray Source'
_diffrn_radiation_type MoK\a
_diffrn_radiation_wavelength 0.71073
_diffrn_reflns_av_R_equivalents 0.0289
_diffrn_reflns_av_sigmaI/netI 0.0323
_diffrn_reflns_limit_h_max 11
_diffrn_reflns_limit_h_min -11
_diffrn_reflns_limit_k_max 15
_diffrn_reflns_limit_k_min -15
_diffrn_reflns_limit_l_max 21
_diffrn_reflns_limit_l_min -21
_diffrn_reflns_number 12370
_diffrn_reflns_theta_full 27.05
_diffrn_reflns_theta_max 27.00
_diffrn_reflns_theta_min 2.45
_exptl_absorpt_coefficient_mu 0.084
_exptl_absorpt_correction_T_max 1.00000
_exptl_absorpt_correction_T_min 0.76172
_exptl_absorpt_correction_type multi-scan
_exptl_absorpt_process_details
;
CrysAlisPro, Agilent Technologies,
Version 1.171.36.20 (release 27-06-2012 CrysAlis171 .NET)
(compiled Jul 11 2012,15:38:31)
Empirical absorption correction using spherical harmonics,
 implemented in SCALE3 ABSPACK scaling algorithm.
;
_exptl_crystal_colour colourless
_exptl_crystal_density_diffrn 1.286
_exptl_crystal_density_method 'Not Measured'
_exptl_crystal_description block
_exptl_crystal_F_000 756
_exptl_crystal_size_max 0.5
_exptl_crystal_size_mid 0.4
_exptl_crystal_size_min 0.36
_refine_ls_extinction_method none
_refine_ls_goodness_of_fit_ref 1.060
_refine_ls_hydrogen_treatment mixed
_refine_ls_matrix_type full
_refine_ls_number_parameters 324
_refine_ls_number_reflns 4066
_refine_ls_number_restraints 0
_refine_ls_restrained_S_all 1.060
_refine_ls_R_factor_all 0.0737
_refine_ls_R_factor_gt 0.0524
_refine_ls_shift/su_max 0.000
_refine_ls_shift/su_mean 0.000
_refine_ls_structure_factor_coef Fsqd
_refine_ls_weighting_details 'calc w=1/[\s^2^(Fo^2^)+(0.0684P)^2^+0.2541P] where P=(Fo^2^+2Fc^2^)/3'
_refine_ls_weighting_scheme calc
_refine_ls_wR_factor_gt 0.1348
_refine_ls_wR_factor_ref 0.1487
_reflns_number_gt 3006
_reflns_number_total 4043
_reflns_threshold_expression >2sigma(I)
_cod_data_source_file lc5058sup1.cif
_cod_data_source_block III_160K
_cod_depositor_comments
;
The following automatic conversions were performed:

'_symmetry_cell_setting' value 'Monoclinic' changed to 'monoclinic'
according to
/usr/data/users/saulius/automatic-downloads/current/IUCr/lib/dictionaries/cif_core.dic
dictionary named 'cif_core.dic' version 2.4.2 from 2011-04-26.

Automatic conversion script
Id: cif_fix_values 2281 2013-09-26 08:29:07Z andrius 
;
_cod_original_sg_symbol_H-M 'P 21/n'
_cod_database_code 1513572

loop_
_symmetry_equiv_pos_site_id
_symmetry_equiv_pos_as_xyz
1 x,y,z
2 1/2-x,1/2+y,1/2-z
3 -x,-y,-z
4 1/2+x,1/2-y,1/2+z

loop_
_atom_site_aniso_label
_atom_site_aniso_U_11
_atom_site_aniso_U_22
_atom_site_aniso_U_33
_atom_site_aniso_U_23
_atom_site_aniso_U_13
_atom_site_aniso_U_12
N1 0.0347(11) 0.0485(11) 0.0380(9) 0.0036(8) 0.0102(8) -0.0074(9)
N2 0.0319(10) 0.0441(11) 0.0428(10) -0.0069(9) 0.0144(8) -0.0037(9)
C8 0.0277(12) 0.0613(16) 0.0460(12) -0.0020(11) 0.0056(10) -0.0041(11)
C9 0.0298(12) 0.0589(15) 0.0349(11) 0.0015(10) 0.0034(9) -0.0045(11)
C10 0.0284(11) 0.0344(11) 0.0281(10) -0.0040(9) 0.0061(8) -0.0015(10)
C11 0.0312(13) 0.0619(15) 0.0338(11) 0.0022(10) 0.0030(9) -0.0082(11)
C12 0.0448(14) 0.0599(15) 0.0356(11) 0.0025(11) 0.0126(10) -0.0081(13)
C13 0.0258(11) 0.0352(11) 0.0286(10) 0.0001(9) 0.0057(8) 0.0005(10)
C14 0.0325(13) 0.0784(17) 0.0296(11) -0.0011(11) 0.0020(9) -0.0108(12)
C15 0.0403(14) 0.0733(17) 0.0303(11) 0.0024(11) 0.0078(10) -0.0095(13)
C16 0.0376(13) 0.0610(16) 0.0375(11) -0.0009(11) 0.0047(10) -0.0170(12)
C17 0.0349(13) 0.0563(14) 0.0286(10) -0.0017(10) 0.0045(9) -0.0111(11)
H8 0.0372 0.0828 0.0623 -0.0010 0.0021 -0.0061
H9 0.0492 0.0802 0.0473 0.0097 0.0008 -0.0042
H11 0.0374 0.0637 0.0441 0.0041 0.0058 -0.0053
H12 0.0490 0.0672 0.0432 0.0043 0.0127 -0.0091
H14 0.0488 0.0843 0.0444 0.0044 0.0004 -0.0123
H15 0.0648 0.0946 0.0363 0.0076 0.0089 -0.0164
H16 0.0436 0.0691 0.0455 0.0026 0.0076 -0.0126
H17 0.0464 0.0642 0.0369 0.0027 0.0095 -0.0064
N3 0.0383(11) 0.0682(14) 0.0444(11) -0.0005(10) 0.0134(9) -0.0097(10)
C18 0.0330(13) 0.0917(19) 0.0335(11) 0.0160(12) 0.0021(9) -0.0081(13)
C19 0.0391(14) 0.095(2) 0.0414(13) 0.0203(13) 0.0105(11) -0.0075(14)
C20 0.0352(14) 0.106(2) 0.0379(12) -0.0058(13) 0.0059(10) -0.0218(14)
C21 0.0364(13) 0.0908(19) 0.0264(10) 0.0008(11) 0.0044(9) -0.0163(13)
C22 0.0278(11) 0.0331(11) 0.0275(10) -0.0031(9) 0.0054(8) 0.0008(9)
H18 0.0435 0.0834 0.0420 -0.0034 0.0025 -0.0104
H19 0.0529 0.0889 0.0374 -0.0012 0.0111 -0.0127
H20 0.0401 0.0669 0.0471 -0.0064 0.0027 -0.0066
H21 0.0506 0.0625 0.0391 0.0002 0.0068 -0.0076
O1 0.0393(9) 0.0311(8) 0.0523(9) -0.0009(6) 0.0195(7) -0.0069(7)
O2 0.0385(9) 0.0311(8) 0.0434(8) 0.0021(6) 0.0170(7) 0.0035(7)
C1 0.0259(11) 0.0371(11) 0.0255(9) -0.0003(9) 0.0064(8) -0.0008(10)
C2 0.0323(12) 0.0304(11) 0.0317(10) -0.0047(9) 0.0087(9) 0.0021(10)
C3 0.0300(11) 0.0329(12) 0.0249(9) -0.0018(9) 0.0033(8) -0.0053(10)
C4 0.0252(11) 0.0356(11) 0.0234(9) 0.0005(8) 0.0070(8) -0.0026(9)
C5 0.0287(11) 0.0308(12) 0.0226(9) 0.0011(8) 0.0030(8) 0.0025(10)
C6 0.0299(12) 0.0302(11) 0.0291(10) 0.0040(8) 0.0078(8) -0.0040(9)
C7 0.0396(13) 0.0447(13) 0.0538(13) -0.0044(11) 0.0249(11) -0.0028(11)
H1 0.0419 0.0497 0.0537 0.0023 0.0163 -0.0041
H2 0.0421 0.0501 0.0475 -0.0045 0.0128 -0.0021
H2A 0.0466 0.0443 0.0614 -0.0013 0.0163 0.0027
H4 0.0391 0.0536 0.0557 -0.0016 0.0176 -0.0032
H6 0.0511 0.0442 0.0507 0.0022 0.0150 -0.0085
H7A 0.0593 0.0525 0.0652 0.0049 0.0250 -0.0085
H7B 0.0434 0.0792 0.0510 0.0026 0.0082 -0.0005
H7C 0.0566 0.0590 0.0641 -0.0176 0.0231 -0.0073

loop_
_atom_site_label
_atom_site_type_symbol
_atom_site_thermal_displace_type
_atom_site_fract_x
_atom_site_fract_y
_atom_site_fract_z
_atom_site_occupancy
_atom_site_U_iso_or_equiv
N1 N Uani 0.71125(18) 0.08114(13) 0.10674(9) 1.000 0.0399(6)
N2 N Uani 1.31872(18) 0.27921(14) -0.08523(10) 1.000 0.0388(6)
C8 C Uani 1.3371(2) 0.24452(19) -0.00875(12) 1.000 0.0449(8)
C9 C Uani 1.2241(2) 0.20383(18) 0.03128(11) 1.000 0.0412(7)
C10 C Uani 1.0819(2) 0.19782(15) -0.00788(10) 1.000 0.0301(6)
C11 C Uani 1.0615(2) 0.23741(18) -0.08656(11) 1.000 0.0423(8)
C12 C Uani 1.1807(2) 0.27638(19) -0.12211(12) 1.000 0.0462(8)
C13 C Uani 0.9560(2) 0.15390(15) 0.03177(10) 1.000 0.0297(6)
C14 C Uani 0.9568(2) 0.15316(19) 0.11543(11) 1.000 0.0469(8)
C15 C Uani 0.8344(2) 0.11578(19) 0.14932(11) 1.000 0.0477(8)
C16 C Uani 0.7122(2) 0.07981(18) 0.02634(12) 1.000 0.0453(8)
C17 C Uani 0.8294(2) 0.11450(17) -0.01273(11) 1.000 0.0399(7)
N3 N Uani 0.66703(19) 0.39633(15) 0.06610(10) 1.000 0.0496(7)
C18 C Uani 0.9222(2) 0.4458(2) 0.09287(12) 1.000 0.0529(9)
C19 C Uani 0.7908(3) 0.4061(2) 0.11530(13) 1.000 0.0581(9)
C20 C Uani 0.6761(2) 0.4276(2) -0.00922(13) 1.000 0.0596(9)
C21 C Uani 0.8023(2) 0.4680(2) -0.03755(11) 1.000 0.0511(8)
C22 C Uani 0.93084(19) 0.47847(15) 0.01388(10) 1.000 0.0293(6)
O1 O Uani 0.53975(14) -0.08776(10) -0.18443(8) 1.000 0.0398(5)
O2 O Uani 0.54191(14) 0.30244(10) -0.18291(7) 1.000 0.0367(5)
C1 C Uani 0.8012(2) 0.10741(15) -0.25035(10) 1.000 0.0292(6)
C2 C Uani 0.7349(2) 0.01028(15) -0.23313(11) 1.000 0.0311(6)
C3 C Uani 0.6015(2) 0.01024(15) -0.19917(10) 1.000 0.0293(6)
C4 C Uani 0.53419(19) 0.10721(15) -0.18196(10) 1.000 0.0278(6)
C5 C Uani 0.6021(2) 0.20429(15) -0.19843(10) 1.000 0.0274(6)
C6 C Uani 0.7348(2) 0.20400(15) -0.23331(10) 1.000 0.0294(6)
C7 C Uani 0.9461(2) 0.10721(17) -0.28667(12) 1.000 0.0446(8)
H8 H Uani 1.44873 0.24820 0.02165 1.000 0.0610
H9 H Uani 1.25068 0.17596 0.09300 1.000 0.0592
H11 H Uani 0.95282 0.24073 -0.12062 1.000 0.0483
H12 H Uani 1.16067 0.31049 -0.18240 1.000 0.0526
H14 H Uani 1.05369 0.18000 0.15413 1.000 0.0595
H15 H Uani 0.83681 0.11932 0.21460 1.000 0.0650
H16 H Uani 0.61252 0.04983 -0.00829 1.000 0.0525
H17 H Uani 0.82054 0.10895 -0.07816 1.000 0.0488
H18 H Uani 1.01657 0.44701 0.13882 1.000 0.0565
H19 H Uani 0.79010 0.37814 0.17707 1.000 0.0593
H20 H Uani 0.57439 0.42110 -0.04957 1.000 0.0516
H21 H Uani 0.79865 0.48910 -0.10103 1.000 0.0506
H1 H Uani 0.45130 -0.08208 -0.15457 1.000 0.0476
H2 H Uani 0.46261 0.29791 -0.14647 1.000 0.0460
H2A H Uani 0.78574 -0.06579 -0.24714 1.000 0.0500
H4 H Uani 0.42875 0.10612 -0.15721 1.000 0.0485
H6 H Uani 0.78379 0.28084 -0.24718 1.000 0.0480
H7A H Uani 0.97818 0.18482 -0.30867 1.000 0.0577
H7B H Uani 1.03739 0.09167 -0.24108 1.000 0.0576
H7C H Uani 0.96023 0.03906 -0.32556 1.000 0.0586

loop_
_atom_type_symbol
_atom_type_description
_atom_type_scat_dispersion_real
_atom_type_scat_dispersion_imag
_atom_type_scat_source
O O 0.0106 0.0060 'International Tables Vol C Tables 4.2.6.8 and 6.1.1.4'
N N 0.0061 0.0033 'International Tables Vol C Tables 4.2.6.8 and 6.1.1.4'
H H 0.0000 0.0000 'International Tables Vol C Tables 4.2.6.8 and 6.1.1.4'
C C 0.0033 0.0016 'International Tables Vol C Tables 4.2.6.8 and 6.1.1.4'

loop_
_geom_angle_atom_site_label_1
_geom_angle_atom_site_label_2
_geom_angle_atom_site_label_3
_geom_angle
_geom_angle_site_symmetry_3
_geom_angle_publ_flag
C3 O1 H1 113.00 . no
C5 O2 H2 113.00 . no
C15 N1 C16 116.03(16) . yes
C8 N2 C12 116.22(17) . yes
C19 N3 C20 114.96(18) . yes
N2 C8 C9 123.71(17) . yes
C8 C9 C10 119.97(17) . no
C11 C10 C13 121.13(16) . no
C9 C10 C13 122.45(16) . no
C9 C10 C11 116.41(17) . no
C10 C11 C12 119.82(17) . no
N2 C12 C11 123.80(18) . yes
C10 C13 C14 121.81(16) . no
C14 C13 C17 116.38(17) . no
C10 C13 C17 121.78(15) . no
C13 C14 C15 119.65(17) . no
N1 C15 C14 124.08(17) . yes
N1 C16 C17 123.94(18) . yes
C13 C17 C16 119.87(17) . no
C9 C8 H8 120.00 . no
N2 C8 H8 116.00 . no
C10 C9 H9 122.00 . no
C8 C9 H9 118.00 . no
C12 C11 H11 119.00 . no
C10 C11 H11 122.00 . no
C11 C12 H12 118.00 . no
N2 C12 H12 118.00 . no
C13 C14 H14 120.00 . no
C15 C14 H14 120.00 . no
C14 C15 H15 118.00 . no
N1 C15 H15 118.00 . no
N1 C16 H16 116.00 . no
C17 C16 H16 120.00 . no
C13 C17 H17 122.00 . no
C16 C17 H17 119.00 . no
C19 C18 C22 120.08(18) . no
N3 C19 C18 124.6(2) . yes
N3 C20 C21 124.73(18) . yes
C20 C21 C22 120.18(18) . no
C18 C22 C21 115.41(17) . no
C21 C22 C22 122.06(16) 3_765 no
C18 C22 C22 122.53(16) 3_765 no
C22 C18 H18 123.00 . no
C19 C18 H18 117.00 . no
N3 C19 H19 118.00 . no
C18 C19 H19 118.00 . no
N3 C20 H20 115.00 . no
C21 C20 H20 120.00 . no
C20 C21 H21 119.00 . no
C22 C21 H21 121.00 . no
C2 C1 C7 119.98(17) . no
C2 C1 C6 119.72(17) . no
C6 C1 C7 120.29(17) . no
C1 C2 C3 120.10(17) . no
O1 C3 C2 117.75(16) . yes
C2 C3 C4 120.40(17) . no
O1 C3 C4 121.85(16) . yes
C3 C4 C5 119.23(16) . no
O2 C5 C4 122.20(16) . yes
O2 C5 C6 117.60(16) . yes
C4 C5 C6 120.19(17) . no
C1 C6 C5 120.34(17) . no
C1 C2 H2A 120.00 . no
C3 C2 H2A 120.00 . no
C3 C4 H4 120.00 . no
C5 C4 H4 121.00 . no
C1 C6 H6 121.00 . no
C5 C6 H6 119.00 . no
C1 C7 H7A 115.00 . no
C1 C7 H7B 111.00 . no
C1 C7 H7C 114.00 . no
H7A C7 H7B 100.00 . no
H7A C7 H7C 116.00 . no
H7B C7 H7C 99.00 . no

loop_
_geom_bond_atom_site_label_1
_geom_bond_atom_site_label_2
_geom_bond_distance
_geom_bond_site_symmetry_2
_geom_bond_publ_flag
O1 C3 1.367(2) . yes
O2 C5 1.365(2) . yes
O1 H1 0.9900 . no
O2 H2 0.9900 . no
N1 C15 1.327(2) . yes
N1 C16 1.337(2) . yes
N2 C8 1.334(3) . yes
N2 C12 1.334(2) . yes
N3 C19 1.321(3) . yes
N3 C20 1.320(3) . yes
C8 C9 1.378(3) . no
C9 C10 1.383(3) . no
C10 C13 1.484(3) . no
C10 C11 1.388(3) . no
C11 C12 1.376(3) . no
C13 C14 1.389(2) . no
C13 C17 1.385(3) . no
C14 C15 1.380(3) . no
C16 C17 1.375(3) . no
C8 H8 1.0800 . no
C9 H9 1.0800 . no
C11 H11 1.0800 . no
C12 H12 1.0800 . no
C14 H14 1.0800 . no
C15 H15 1.0800 . no
C16 H16 1.0800 . no
C17 H17 1.0800 . no
C18 C19 1.379(3) . no
C18 C22 1.383(3) . no
C20 C21 1.379(3) . no
C21 C22 1.375(3) . no
C22 C22 1.484(2) 3_765 no
C18 H18 1.0800 . no
C19 H19 1.0800 . no
C20 H20 1.0800 . no
C21 H21 1.0800 . no
C1 C7 1.507(3) . no
C1 C2 1.386(3) . no
C1 C6 1.380(3) . no
C2 C3 1.392(3) . no
C3 C4 1.388(3) . no
C4 C5 1.389(3) . no
C5 C6 1.394(3) . no
C2 H2A 1.0800 . no
C4 H4 1.0800 . no
C6 H6 1.0800 . no
C7 H7A 1.0800 . no
C7 H7B 1.0800 . no
C7 H7C 1.0800 . no

loop_
_geom_contact_atom_site_label_1
_geom_contact_atom_site_label_2
_geom_contact_distance
_geom_contact_site_symmetry_2
_geom_contact_publ_flag
O1 N1 2.742(2) 3_655 no
O2 C15 3.344(2) 4_454 no
O2 N2 2.747(2) 1_455 no
O2 C20 3.380(2) . no
O2 C14 3.398(2) 4_454 no
O1 H9 2.5500 3_755 no
O1 H6 2.6300 2_644 no
O1 H7A 2.8100 2_644 no
O2 H15 2.5700 4_454 no
O2 H2A 2.6200 2_654 no
O2 H20 2.6400 . no
O2 H14 2.7300 4_454 no
N1 O1 2.742(2) 3_655 no
N2 O2 2.747(2) 1_655 no
N2 C4 3.408(2) 1_655 no
N3 C7 3.330(3) 4_455 no
N1 H1 1.7500 3_655 no
N1 H4 2.8100 3_655 no
N2 H20 2.9200 1_655 no
N2 H2 1.7600 1_655 no
N2 H4 2.6900 1_655 no
N3 H7C 2.8500 4_455 no
N3 H8 2.7400 1_455 no
C4 N2 3.408(2) 1_455 no
C7 N3 3.330(3) 4_554 no
C14 C19 3.467(3) . no
C14 O2 3.398(2) 4_555 no
C15 O2 3.344(2) 4_555 no
C19 C14 3.467(3) . no
C20 O2 3.380(2) . no
C1 H18 3.0800 4_454 no
C1 H17 2.8500 . no
C1 H21 2.9300 2_644 no
C1 H11 2.9300 . no
C2 H6 2.8500 2_644 no
C2 H21 2.7500 2_644 no
C2 H17 2.8800 . no
C2 H18 2.7900 4_454 no
C3 H18 2.7700 4_454 no
C3 H17 2.9300 . no
C4 H18 3.0400 4_454 no
C4 H16 2.9800 . no
C4 H19 3.0500 4_454 no
C4 H17 2.9600 . no
C5 H17 2.9100 . no
C5 H14 2.8300 4_454 no
C6 H11 2.6100 . no
C6 H17 2.8600 . no
C6 H2A 2.8600 2_654 no
C6 H14 2.7500 4_454 no
C8 H2 2.7500 1_655 no
C9 H14 2.7100 . no
C11 H17 2.7200 . no
C12 H2 2.6500 1_655 no
C14 H9 2.7500 . no
C15 H1 2.6400 3_655 no
C16 H1 2.7300 3_655 no
C17 H11 2.7100 . no
C18 H21 2.6500 3_765 no
C21 H18 2.6900 3_765 no
H1 N1 1.7500 3_655 no
H1 C15 2.6400 3_655 no
H1 H4 2.3300 . no
H1 C16 2.7300 3_655 no
H2 C8 2.7500 1_455 no
H2 C12 2.6500 1_455 no
H2 N2 1.7600 1_455 no
H2 H20 2.3600 . no
H2 H4 2.3900 . no
H2A H14 2.4500 3_755 no
H2A C6 2.8600 2_644 no
H2A H7C 2.5200 . no
H2A H6 1.9900 2_644 no
H2A O2 2.6200 2_644 no
H4 H2 2.3900 . no
H4 N1 2.8100 3_655 no
H4 H1 2.3300 . no
H4 N2 2.6900 1_455 no
H6 O1 2.6300 2_654 no
H6 H7A 2.4400 . no
H6 H11 2.5100 . no
H6 H14 2.5600 4_454 no
H6 C2 2.8500 2_654 no
H6 H2A 1.9900 2_654 no
H7A H6 2.4400 . no
H7A O1 2.8100 2_654 no
H7C H2A 2.5200 . no
H7C H20 2.5300 2_644 no
H7C N3 2.8500 4_554 no
H8 N3 2.7400 1_655 no
H9 H14 2.1500 . no
H9 O1 2.5500 3_755 no
H9 C14 2.7500 . no
H11 C1 2.9300 . no
H11 C6 2.6100 . no
H11 C17 2.7100 . no
H11 H6 2.5100 . no
H11 H17 2.1800 . no
H14 C9 2.7100 . no
H14 H9 2.1500 . no
H14 H2A 2.4500 3_755 no
H14 C6 2.7500 4_555 no
H14 O2 2.7300 4_555 no
H14 C5 2.8300 4_555 no
H14 H6 2.5600 4_555 no
H15 O2 2.5700 4_555 no
H16 H16 2.4300 3_655 no
H16 C4 2.9800 . no
H17 C1 2.8500 . no
H17 C2 2.8800 . no
H17 C3 2.9300 . no
H17 C4 2.9600 . no
H17 C5 2.9100 . no
H17 C6 2.8600 . no
H17 C11 2.7200 . no
H17 H11 2.1800 . no
H18 C21 2.6900 3_765 no
H18 H21 2.0200 3_765 no
H18 C1 3.0800 4_555 no
H18 C2 2.7900 4_555 no
H18 C3 2.7700 4_555 no
H18 C4 3.0400 4_555 no
H19 C4 3.0500 4_555 no
H20 O2 2.6400 . no
H20 N2 2.9200 1_455 no
H20 H2 2.3600 . no
H20 H7C 2.5300 2_654 no
H21 C1 2.9300 2_654 no
H21 C2 2.7500 2_654 no
H21 C18 2.6500 3_765 no
H21 H18 2.0200 3_765 no

loop_
_geom_hbond_atom_site_label_D
_geom_hbond_atom_site_label_H
_geom_hbond_atom_site_label_A
_geom_hbond_distance_DH
_geom_hbond_distance_HA
_geom_hbond_distance_DA
_geom_hbond_angle_DHA
_geom_hbond_site_symmetry_A
_geom_hbond_publ_flag
O1 H1 N1 0.9900 1.7500 2.742(2) 175.00 3_655 yes
O2 H2 N2 0.9900 1.7600 2.747(2) 175.00 1_455 yes
C9 H9 O1 1.0800 2.5500 3.453(2) 141.00 3_755 yes
C15 H15 O2 1.0800 2.5700 3.344(2) 128.00 4_555 yes

loop_
_geom_torsion_atom_site_label_1
_geom_torsion_atom_site_label_2
_geom_torsion_atom_site_label_3
_geom_torsion_atom_site_label_4
_geom_torsion
_geom_torsion_site_symmetry_3
_geom_torsion_site_symmetry_4
_geom_torsion_publ_flag
C16 N1 C15 C14 2.6(3) . . no
C15 N1 C16 C17 -1.9(3) . . no
C12 N2 C8 C9 2.3(3) . . no
C8 N2 C12 C11 -2.0(3) . . no
C20 N3 C19 C18 0.2(4) . . no
C19 N3 C20 C21 0.0(3) . . no
N2 C8 C9 C10 -0.3(3) . . no
C8 C9 C10 C13 179.44(19) . . no
C8 C9 C10 C11 -1.9(3) . . no
C13 C10 C11 C12 -179.18(19) . . no
C9 C10 C13 C14 24.1(3) . . no
C11 C10 C13 C14 -154.6(2) . . no
C11 C10 C13 C17 23.4(3) . . no
C9 C10 C13 C17 -158.0(2) . . no
C9 C10 C11 C12 2.1(3) . . no
C10 C11 C12 N2 -0.2(3) . . no
C17 C13 C14 C15 -0.9(3) . . no
C10 C13 C17 C16 -176.58(19) . . no
C10 C13 C14 C15 177.19(19) . . no
C14 C13 C17 C16 1.5(3) . . no
C13 C14 C15 N1 -1.2(3) . . no
N1 C16 C17 C13 -0.1(3) . . no
C22 C18 C19 N3 -0.2(4) . . no
C19 C18 C22 C21 0.0(3) . . no
C19 C18 C22 C22 -179.8(2) . 3_765 no
N3 C20 C21 C22 -0.2(4) . . no
C20 C21 C22 C18 0.2(3) . . no
C20 C21 C22 C22 -180.0(2) . 3_765 no
C18 C22 C22 C18 -180.0(2) 3_765 3_765 no
C18 C22 C22 C21 -0.2(3) 3_765 3_765 no
C21 C22 C22 C18 0.2(3) 3_765 3_765 no
C21 C22 C22 C21 180.0(2) 3_765 3_765 no
C6 C1 C2 C3 0.3(3) . . no
C7 C1 C2 C3 179.64(16) . . no
C2 C1 C6 C5 0.4(3) . . no
C7 C1 C6 C5 -178.89(16) . . no
C1 C2 C3 O1 179.10(16) . . no
C1 C2 C3 C4 -0.3(3) . . no
O1 C3 C4 C5 -179.86(15) . . no
C2 C3 C4 C5 -0.5(3) . . no
C3 C4 C5 O2 -179.94(16) . . no
C3 C4 C5 C6 1.3(3) . . no
O2 C5 C6 C1 179.92(15) . . no
C4 C5 C6 C1 -1.2(3) . . no
